data_1525801
loop_
_publ_author_name
'Lin, Z.-Z.'
'Zhang, H.-H.'
'Huang, C.-C.'
'Wu, X.-Y.'
'Zhao, S.-L.'
'Sun, R.-Q.'
'Lin, Z.-H.'

_publ_section_title
;
 Hydrothermal synthesis and structure of a novel molybdenum phosphate: Na4
 (H3 O) (Na (H P O4)2 (P O4)4 Mo18 O49) * 16(H2 O)
;
_journal_name_full 'Jiegon Huaxue'
_journal_page_first 447
_journal_page_last 450
_journal_volume 20
_journal_year 2001
_chemical_formula_sum 'Mo18 Na5 O40 P6'
_chemical_name_systematic
;
Na4 (H3 O) (Na (H P O4)2 (P O4)4 Mo18 O49) (H2 O)16
;
_space_group_IT_number 4
_symmetry_space_group_name_Hall 'P 2yb'
_symmetry_space_group_name_H-M 'P 1 21 1'
_cell_angle_alpha 90
_cell_angle_beta 108.586
_cell_angle_gamma 90
_cell_formula_units_Z 2
_cell_length_a 14.957
_cell_length_b 16.535
_cell_length_c 16.159
_cell_volume 3787.923
_citation_journal_id_ASTM JHUADF
_cod_data_source_file Lin_JHUADF_2001_1498.cif
_cod_data_source_block Mo18Na5O40P6
_cod_database_code 1525801

loop_
_symmetry_equiv_pos_as_xyz
x,y,z
-x,y+1/2,-z

loop_
_atom_site_label
_atom_site_type_symbol
_atom_site_fract_x
_atom_site_fract_y
_atom_site_fract_z
_atom_site_occupancy
_atom_site_U_iso_or_equiv
O23 O-2 0.8878 0.0665 0.2568 1 0.0
P3 P+5 0.8553 0.1002 0.4414 1 0.0
O15 O-2 0.7386 0.3138 0.2631 1 0.0
Mo14 Mo+6 0.9299 0.2412 0.113 1 0.0
Na2 Na+1 0.1991 0.4259 0.507 1 0.0
O4 O-2 0.0344 0.2457 0.3696 1 0.0
O12 O-2 0.7409 0.1647 0.2717 1 0.0
Mo1 Mo+6 0.9839 0.3464 0.3037 1 0.0
P1 P+5 0.4732 0.2396 0.1881 1 0.0
Na1 Na+1 0.6498 0.2438 0.3676 1 0.0
O9 O-2 0.3157 0.1592 0.0127 1 0.0
O32 O-2 0.0131 0.1616 0.2116 1 0.0
O24 O-2 0.8566 0.3147 0.6577 1 0.0
O27 O-2 0.777 -0.0593 0.2368 1 0.0
Na5 Na+1 0.8468 0.0299 0.6991 1 0.0
O10 O-2 0.3151 0.3204 0.0066 1 0.0
O14 O-2 0.4714 0.0635 0.1006 1 0.0
Mo18 Mo+6 0.4942 0.0367 0.2109 1 0.0
O20 O-2 0.069 0.4096 0.3495 1 0.0
O3 O-2 0.6977 0.248 -0.0353 1 0.0
O37 O-2 0.2085 0.4088 0.2614 1 0.0
P2 P+5 0.765 0.2417 0.2247 1 0.0
O31 O-2 0.773 0.5446 0.2361 1 0.0
P6 P+5 0.4799 0.0998 0.4 1 0.0
Mo5 Mo+6 0.7013 0.3429 0.0261 1 0.0
O25 O-2 0.712 0.4071 -0.0526 1 0.0
P4 P+5 0.4779 0.3825 0.4006 1 0.0
O38 O-2 0.7899 0.1521 0.464 1 0.0
O29 O-2 0.4694 -0.063 0.1956 1 0.0
Mo13 Mo+6 0.749 0.4437 0.2405 1 0.0
Mo6 Mo+6 0.4439 0.135 -0.0016 1 0.0
O7 O-2 0.2547 0.2448 0.2798 1 0.0
Mo15 Mo+6 0.5674 0.2417 0.5558 1 0.0
Mo8 Mo+6 0.8266 0.2419 0.5846 1 0.0
O2 O-2 0.3634 0.4157 0.1974 1 0.0
O16 O-2 0.4 0.4031 -0.0891 1 0.0
O8 O-2 0.7238 0.0671 0.1232 1 0.0
Mo4 Mo+6 0.3149 0.2412 0.4126 1 0.0
O33 O-2 0.712 0.074 -0.05 1 0.0
Mo9 Mo+6 0.4921 0.4463 0.2105 1 0.0
Mo17 Mo+6 0.7494 0.0387 0.2399 1 0.0
Mo7 Mo+6 0.7018 0.1388 0.0262 1 0.0
Mo12 Mo+6 0.9847 0.1361 0.3043 1 0.0
O34 O-2 0.6261 0.0307 0.2313 1 0.0
Mo16 Mo+6 0.2472 0.2411 0.0369 1 0.0
P5 P+5 0.8514 0.3798 0.4425 1 0.0
Mo2 Mo+6 0.2812 0.346 0.2251 1 0.0
Na3 Na+1 0.2014 0.0541 0.5077 1 0.0
O6 O-2 0.719 0.4125 0.1222 1 0.0
O22 O-2 0.8882 0.4095 0.2573 1 0.0
O13 O-2 0.4696 0.4153 0.0887 1 0.0
Na4 Na+1 0.8445 0.4528 0.698 1 0.0
O26 O-2 0.8571 0.1549 0.6543 1 0.0
O18 O-2 0.6262 0.4535 0.2388 1 0.0
O39 O-2 0.0135 0.3178 0.2039 1 0.0
Mo3 Mo+6 0.444 0.3468 -0.0018 1 0.0
O11 O-2 0.4262 0.243 0.4997 1 0.0
O28 O-2 0.8501 0.3181 0.0718 1 0.0
O40 O-2 0.5579 0.3239 0.4479 1 0.0
O17 O-2 0.4022 0.0682 -0.0846 1 0.0
O21 O-2 0.0763 0.073 0.3612 1 0.0
O35 O-2 0.2108 0.0731 0.2572 1 0.0
O1 O-2 0.6971 0.244 0.5607 1 0.0
O30 O-2 0.4703 0.5474 0.2075 1 0.0
O36 O-2 0.4199 0.238 -0.0723 1 0.0
Mo11 Mo+6 0.2806 0.1357 0.2255 1 0.0
Mo10 Mo+6 0.0324 0.2414 0.495 1 0.0
O19 O-2 0.8483 0.156 0.0715 1 0.0
O5 O-2 0.3555 0.0669 0.199 1 0.0
